data_2004660
loop_
_publ_author_name
'Gibson, D. H.'
'Ding, Y.'
'Mashuta, M. S.'
'Richardson, J. F.'

_publ_section_title
;
 Chlorobis(\h^5^-cyclopentadienyl)methoxytitanium
;
_journal_issue 3
_journal_name_full 'Acta Crystallographica Section C'
_journal_page_first 559
_journal_page_last 560
_journal_paper_doi 10.1107/S0108270195012297
_journal_volume 52
_journal_year 1996
_chemical_formula_sum 'C11 H13 Cl O Ti'
_chemical_formula_weight 244.58
_space_group_IT_number 61
_symmetry_cell_setting orthorhombic
_symmetry_space_group_name_Hall '-P 2ac 2ab'
_symmetry_space_group_name_H-M 'P b c a'
_atom_type_scat_source 'Cromer (1974)'
_cell_angle_alpha 90
_cell_angle_beta 90
_cell_angle_gamma 90
_cell_formula_units_Z 8
_cell_length_a 14.630(4)
_cell_length_b 12.616(3)
_cell_length_c 11.709(3)
_cell_measurement_reflns_used 25
_cell_measurement_temperature 295
_cell_measurement_theta_max 18
_cell_measurement_theta_min 15
_cell_volume 2161.2(10)
_computing_cell_refinement
;
Enraf Nonius diffractometer software (Enraf-Nonius, 1988)
;
_computing_data_collection
;
Enraf Nonius diffractometer software (Enraf-Nonius, 1988)
;
_computing_data_reduction
;
TEXSAN (Molecular Structure Corporation, 1993)
;
_computing_molecular_graphics
;
TEXSAN (Molecular Structure Corporation, 1993)
;
_computing_publication_material
;
TEXSAN (Molecular Structure Corporation, 1993)
;
_computing_structure_refinement
;
TEXSAN (Molecular Structure Corporation, 1993)
;
_computing_structure_solution
;
SAPI91 (Yao, Zheng, Qian, Han, Gu & Fan, 1991)
;
_diffrn_measurement_device 'Enraf-Nonius CAD-4'
_diffrn_measurement_method '\w/2\q scans'
_diffrn_radiation_type MoK\a
_diffrn_radiation_wavelength 0.71073
_diffrn_reflns_av_R_equivalents 0.020
_diffrn_reflns_limit_h_max 0
_diffrn_reflns_limit_h_min -16
_diffrn_reflns_limit_k_max 18
_diffrn_reflns_limit_k_min 0
_diffrn_reflns_limit_l_max 0
_diffrn_reflns_limit_l_min -14
_diffrn_reflns_number 2671
_diffrn_reflns_theta_max 27.02
_diffrn_standards_decay_% 1.58
_diffrn_standards_interval_time 60
_diffrn_standards_number 3
_exptl_absorpt_coefficient_mu 1.001
_exptl_absorpt_correction_T_max 1.00
_exptl_absorpt_correction_T_min 0.92
_exptl_absorpt_correction_type 'empirical \y scans'
_exptl_crystal_colour orange
_exptl_crystal_density_diffrn 1.503
_exptl_crystal_description block
_exptl_crystal_size_max 0.50
_exptl_crystal_size_mid 0.46
_exptl_crystal_size_min 0.43
_refine_diff_density_max 0.41
_refine_diff_density_min -0.29
_refine_ls_extinction_coef 2.90E-7
_refine_ls_extinction_method Zachariasen
_refine_ls_goodness_of_fit_obs 2.13
_refine_ls_number_parameters 128
_refine_ls_number_reflns 1717
_refine_ls_R_factor_obs 0.039
_refine_ls_shift/esd_max 0.01
_refine_ls_structure_factor_coef F
_refine_ls_weighting_details w=1/\s^2^(F)
_refine_ls_weighting_scheme calc
_refine_ls_wR_factor_obs 0.040
_reflns_number_observed 1717
_reflns_number_total 2670
_reflns_observed_criterion I>3\s(I)
_cod_data_source_file sx1010.cif
_cod_data_source_block sx1010a
_cod_depositor_comments
;
The following automatic conversions were performed:

'_refine_ls_weighting_scheme' value ' w=1/\s^2^(F)' was changed to
'calc'. New tag '_refine_ls_weighting_details' was created. The value
of the new tag was set to 'w=1/\s^2^(F)'.

Automatic conversion script
Id: cif_fix_values 3143 2015-03-26 13:38:13Z robertas 
;
_cod_original_cell_volume 2161.2(8)
_cod_database_code 2004660

loop_
_symmetry_equiv_pos_as_xyz
x,y,z
1/2+x,y,1/2-z
x,1/2-y,1/2+z
1/2-x,1/2+y,z
-x,-y,-z
1/2-x,-y,1/2+z
-x,1/2+y,1/2-z
1/2+x,1/2-y,-z

loop_
_atom_site_label
_atom_site_fract_x
_atom_site_fract_y
_atom_site_fract_z
_atom_site_B_iso_or_equiv
Ti(1) 0.82442(4) 0.17172(5) 0.62155(5) 2.22(1)
Cl(1) 0.81445(8) 0.04904(8) 0.46413(9) 4.43(3)
O(1) 0.8619(2) 0.0698(2) 0.7237(2) 3.49(6)
C(1) 0.9366(3) 0.0102(3) 0.7524(4) 4.81(11)
C(2) 0.9776(3) 0.1959(3) 0.5565(4) 4.71(11)
C(3) 0.9729(2) 0.2424(3) 0.6648(3) 3.51(09)
C(4) 0.9111(3) 0.3258(3) 0.6581(3) 3.68(09)
C(5) 0.8812(3) 0.3350(3) 0.5447(4) 4.66(11)
C(6) 0.9216(3) 0.2549(5) 0.4832(4) 5.40(12)
C(7) 0.7051(3) 0.1807(7) 0.7592(5) 6.64(16)
C(8) 0.7169(3) 0.2781(5) 0.7202(6) 5.98(15)
C(9) 0.6892(3) 0.2792(5) 0.6074(6) 6.40(16)
C(10) 0.6636(3) 0.1799(7) 0.5801(5) 7.26(17)
C(11) 0.6739(3) 0.1186(4) 0.6741(8) 7.31(17)
H(1a) 0.9134 -0.0534 0.8041 5.8
H(1b) 0.9542 -0.0562 0.6879 5.8
H(1c) 0.9828 0.0452 0.8100 5.8
H(2) 1.0188 0.1250 0.5478 5.6
H(3) 1.0146 0.2188 0.7501 4.2
H(4) 0.8953 0.3795 0.7280 4.4
H(5) 0.8290 0.3835 0.5034 5.6
H(6) 0.9074 0.2471 0.3951 6.5
H(7) 0.7271 0.1525 0.8381 7.9
H(8) 0.7271 0.3568 0.7592 7.2
H(9) 0.6928 0.3576 0.5712 7.7
H(10) 0.6642 0.1813 0.4810 8.6
H(11) 0.6686 0.0420 0.6928 8.9

loop_
_geom_angle_atom_site_label_1
_geom_angle_atom_site_label_2
_geom_angle_atom_site_label_3
_geom_angle
_geom_angle_publ_flag
Cl(1) Ti(1) O(1) 93.80(9) yes
O(1) Ti(1) M(1) 109.6 yes
O(1) Ti(1) M(2) 105.0 yes
Cl(1) Ti(1) M(1) 105.0 yes
Cl(1) Ti(1) M(2) 106.3 yes
M(1) Ti(1) M(2) 130.8 yes
Cl(1) Ti(1) C(3) 117.00(10) no
Cl(1) Ti(1) C(5) 106.60(10) no
Cl(1) Ti(1) C(7) 120.3(2) no
Cl(1) Ti(1) C(9) 105.1(2) no
Cl(1) Ti(1) C(11) 87.8(2) no
O(1) Ti(1) C(3) 81.50(10) no
O(1) Ti(1) C(5) 137.90(10) no
O(1) Ti(1) C(7) 79.1(2) no
O(1) Ti(1) C(9) 133.10(10) no
C(2) Ti(1) C(4) 56.50(10) no
C(2) Ti(1) C(6) 34.00(10) no
C(2) Ti(1) C(8) 135.0(2) no
C(2) Ti(1) C(10) 148.1(2) no
C(3) Ti(1) C(4) 33.90(10) no
C(3) Ti(1) C(6) 56.20(10) no
C(3) Ti(1) C(8) 106.7(2) no
C(3) Ti(1) C(10) 155.7(2) no
C(4) Ti(1) C(5) 34.30(10) no
C(4) Ti(1) C(7) 103.4(2) no
C(4) Ti(1) C(9) 89.4(2) no
C(4) Ti(1) C(11) 132.9(2) no
C(5) Ti(1) C(7) 117.9(2) no
Cl(1) Ti(1) C(2) 84.00(10) no
Cl(1) Ti(1) C(4) 134.40(10) no
Cl(1) Ti(1) C(6) 78.50(10) no
Cl(1) Ti(1) C(8) 134.20(10) no
Cl(1) Ti(1) C(10) 79.30(10) no
O(1) Ti(1) C(2) 91.00(10) no
O(1) Ti(1) C(4) 107.30(10) no
O(1) Ti(1) C(6) 124.6(2) no
O(1) Ti(1) C(8) 106.0(2) no
O(1) Ti(1) C(10) 116.9(2) no
C(2) Ti(1) C(3) 34.00(10) no
C(2) Ti(1) C(5) 56.30(10) no
C(2) Ti(1) C(7) 154.1(2) no
C(2) Ti(1) C(9) 132.7(2) no
C(2) Ti(1) C(11) 170.5(2) no
C(3) Ti(1) C(5) 56.40(10) no
C(3) Ti(1) C(7) 120.2(2) no
C(3) Ti(1) C(9) 123.3(2) no
C(3) Ti(1) C(11) 152.3(2) no
C(4) Ti(1) C(6) 56.2(2) no
C(4) Ti(1) C(8) 78.6(2) no
C(4) Ti(1) C(10) 121.8(2) no
C(5) Ti(1) C(6) 33.3(2) no
C(5) Ti(1) C(8) 85.8(2) no
C(5) Ti(1) C(9) 77.0(2) no
C(5) Ti(1) C(11) 131.2(2) no
C(6) Ti(1) C(8) 118.4(2) no
C(6) Ti(1) C(10) 115.2(2) no
C(7) Ti(1) C(8) 32.3(2) no
C(7) Ti(1) C(10) 54.3(2) no
C(8) Ti(1) C(9) 33.6(2) no
C(8) Ti(1) C(11) 54.5(2) no
C(9) Ti(1) C(11) 54.2(2) no
Ti(1) O(1) C(1) 141.4(3) yes
Ti(1) C(2) C(6) 73.4(2) no
Ti(1) C(3) C(2) 72.4(2) no
C(2) C(3) C(4) 107.4(4) no
Ti(1) C(4) C(5) 74.2(2) no
Ti(1) C(5) C(4) 71.5(2) no
C(4) C(5) C(6) 107.5(4) no
Ti(1) C(6) C(5) 73.3(2) no
Ti(1) C(7) C(8) 73.4(3) no
C(8) C(7) C(11) 109.2(5) no
Ti(1) C(8) C(9) 74.5(3) no
Ti(1) C(9) C(8) 71.8(3) no
C(8) C(9) C(10) 107.5(5) no
Ti(1) C(10) C(11) 72.7(3) no
Ti(1) C(11) C(7) 73.4(3) no
C(7) C(11) C(10) 107.9(5) no
C(5) Ti(1) C(10) 103.1(3) no
C(6) Ti(1) C(7) 150.8(2) no
C(6) Ti(1) C(9) 101.3(2) no
C(6) Ti(1) C(11) 147.8(2) no
C(7) Ti(1) C(9) 54.2(2) no
C(7) Ti(1) C(11) 32.9(2) no
C(8) Ti(1) C(10) 54.9(2) no
C(9) Ti(1) C(10) 32.5(2) no
C(10) Ti(1) C(11) 32.8(2) no
Ti(1) C(2) C(3) 73.6(2) no
C(3) C(2) C(6) 107.7(4) no
Ti(1) C(3) C(4) 71.4(2) no
Ti(1) C(4) C(3) 74.7(2) no
C(3) C(4) C(5) 108.6(4) no
Ti(1) C(5) C(6) 73.3(2) no
Ti(1) C(6) C(2) 72.6(2) no
C(2) C(6) C(5) 108.8(4) no
Ti(1) C(7) C(11) 73.7(3) no
Ti(1) C(8) C(7) 74.3(3) no
C(7) C(8) C(9) 107.5(5) no
Ti(1) C(9) C(10) 73.8(3) no
Ti(1) C(10) C(9) 73.7(3) no
C(9) C(10) C(11) 107.8(5) no
Ti(1) C(11) C(10) 74.4(3) no

loop_
_geom_bond_atom_site_label_1
_geom_bond_atom_site_label_2
_geom_bond_distance
_geom_bond_publ_flag
Ti(1) O(1) 1.839(2) yes
Ti(1) Cl(1) 2.4120(10) yes
O(1) C(1) 1.367(4) yes
Ti(1) M(1) 2.088 yes
Ti(1) M(2) 2.093 yes
Ti(1) C(2) 2.388(4) no
Ti(1) C(4) 2.361(4) no
Ti(1) C(6) 2.397(4) no
Ti(1) C(8) 2.369(4) no
Ti(1) C(10) 2.404(4) no
C(2) C(6) 1.399(6) no
C(4) C(5) 1.403(6) no
C(7) C(8) 1.322(7) no
C(8) C(9) 1.381(7) no
C(10) C(11) 1.353(8) no
Ti(1) C(3) 2.403(3) no
Ti(1) C(5) 2.397(4) no
Ti(1) C(7) 2.380(4) no
Ti(1) C(9) 2.403(4) no
Ti(1) C(11) 2.383(4) no
C(2) C(3) 1.400(6) no
C(3) C(4) 1.390(5) no
C(5) C(6) 1.376(6) no
C(7) C(11) 1.348(8) no
C(9) C(10) 1.346(7) no
